data_4313974
loop_
_publ_author_name
'Marcus Schiefer'
'N. Dastagiri Reddy'
'Hans-J\"urgen Ahn'
'Andreas Stasch'
'Herbert W. Roesky'
'A. Christine Schlicker'
'Hans-Georg Schmidt'
'Mathias Noltemeyer'
'Denis Vidovic'

_publ_section_title
;
 Neutral and Ionic Aluminum, Gallium, and Indium Compounds Carrying Two or
 Three Terminal Ethynyl Groups
;
_journal_name_full 'Inorganic Chemistry'
_journal_page_first 4970
_journal_page_last 4976
_journal_paper_doi 10.1021/ic0342806
_journal_volume 42
_journal_year 2003
_chemical_formula_sum 'C22 H35 Ga O2'
_chemical_formula_weight 401.22
_chemical_name_systematic
;
compound 8
;
_space_group_IT_number 62
_symmetry_cell_setting orthorhombic
_symmetry_space_group_name_Hall '-P 2ac 2n'
_symmetry_space_group_name_H-M 'P n m a'
_atom_sites_solution_hydrogens geom
_atom_sites_solution_primary direct
_atom_sites_solution_secondary difmap
_audit_creation_method SHELXL-97
_cell_angle_alpha 90.00
_cell_angle_beta 90.00
_cell_angle_gamma 90.00
_cell_formula_units_Z 4
_cell_length_a 18.910(4)
_cell_length_b 17.713(4)
_cell_length_c 6.8213(14)
_cell_measurement_temperature 133(2)
_cell_volume 2284.8(8)
_computing_structure_refinement 'SHELXL-97 (Sheldrick, 1997)'
_computing_structure_solution 'SHELXS-97 (Sheldrick, 1990)'
_diffrn_ambient_temperature 133(2)
_diffrn_measured_fraction_theta_full 0.990
_diffrn_measured_fraction_theta_max 0.990
_diffrn_radiation_monochromator graphite
_diffrn_radiation_source 'fine-focus sealed tube'
_diffrn_radiation_type MoK\a
_diffrn_radiation_wavelength 0.71073
_diffrn_reflns_av_R_equivalents 0.0729
_diffrn_reflns_av_sigmaI/netI 0.0384
_diffrn_reflns_limit_h_max 22
_diffrn_reflns_limit_h_min -22
_diffrn_reflns_limit_k_max 20
_diffrn_reflns_limit_k_min -20
_diffrn_reflns_limit_l_max 7
_diffrn_reflns_limit_l_min -8
_diffrn_reflns_number 10285
_diffrn_reflns_theta_full 24.79
_diffrn_reflns_theta_max 24.79
_diffrn_reflns_theta_min 2.44
_exptl_absorpt_coefficient_mu 1.215
_exptl_crystal_density_diffrn 1.166
_exptl_crystal_density_method 'not measured'
_exptl_crystal_F_000 856
_refine_diff_density_max 0.365
_refine_diff_density_min -0.476
_refine_diff_density_rms 0.047
_refine_ls_extinction_method none
_refine_ls_goodness_of_fit_ref 1.072
_refine_ls_hydrogen_treatment mixed
_refine_ls_matrix_type full
_refine_ls_number_parameters 129
_refine_ls_number_reflns 2012
_refine_ls_number_restraints 0
_refine_ls_restrained_S_all 1.072
_refine_ls_R_factor_all 0.0264
_refine_ls_R_factor_gt 0.0237
_refine_ls_shift/su_max 0.000
_refine_ls_shift/su_mean 0.000
_refine_ls_structure_factor_coef Fsqd
_refine_ls_weighting_details 'calc w=1/[\s^2^(Fo^2^)+(0.0375P)^2^+0.3096P] where P=(Fo^2^+2Fc^2^)/3'
_refine_ls_weighting_scheme calc
_refine_ls_wR_factor_gt 0.0707
_refine_ls_wR_factor_ref 0.0719
_reflns_number_gt 1823
_reflns_number_total 2012
_reflns_threshold_expression 2sigma(I)
_cod_data_source_file ic0342806_08.cif
_cod_data_source_block pnma
_cod_database_code 4313974

loop_
_symmetry_equiv_pos_as_xyz
'x, y, z'
'-x+1/2, -y, z+1/2'
'-x, y+1/2, -z'
'x+1/2, -y+1/2, -z+1/2'
'-x, -y, -z'
'x-1/2, y, -z-1/2'
'x, -y-1/2, z'
'-x-1/2, y-1/2, z-1/2'

loop_
_atom_site_label
_atom_site_type_symbol
_atom_site_fract_x
_atom_site_fract_y
_atom_site_fract_z
_atom_site_U_iso_or_equiv
_atom_site_adp_type
_atom_site_occupancy
_atom_site_symmetry_multiplicity
_atom_site_calc_flag
_atom_site_refinement_flags
_atom_site_disorder_assembly
_atom_site_disorder_group
Ga1 Ga -0.003181(10) 0.2500 0.01448(3) 0.01672(12) Uani 1 2 d S . .
O1 O 0.03419(7) 0.2500 -0.30789(18) 0.0207(3) Uani 1 2 d S . .
O2 O -0.04326(7) 0.2500 0.33472(18) 0.0185(3) Uani 1 2 d S . .
C1 C 0.09452(10) 0.2500 0.0980(3) 0.0193(4) Uani 1 2 d S . .
C2 C 0.15495(10) 0.2500 0.1544(3) 0.0194(4) Uani 1 2 d S . .
C3 C -0.05314(7) 0.34389(8) -0.02581(19) 0.0194(3) Uani 1 1 d . . .
C4 C -0.08481(7) 0.40199(8) -0.0569(2) 0.0200(3) Uani 1 1 d . . .
C5 C 0.22899(10) 0.2500 0.2267(3) 0.0229(4) Uani 1 2 d S . .
C6 C 0.26684(8) 0.32023(9) 0.1504(3) 0.0413(4) Uani 1 1 d . . .
H6A H 0.2664 0.3200 0.0067 0.062 Uiso 1 1 calc R . .
H6B H 0.3159 0.3203 0.1970 0.062 Uiso 1 1 calc R . .
H6C H 0.2426 0.3655 0.1984 0.062 Uiso 1 1 calc R . .
C7 C 0.22960(13) 0.2500 0.4513(4) 0.0389(6) Uani 1 2 d S . .
H7A H 0.2060(13) 0.2034(12) 0.504(3) 0.058 Uiso 1 1 d . . .
H7B H 0.2746(19) 0.2500 0.503(4) 0.058 Uiso 1 2 d S . .
C8 C -0.12378(7) 0.47256(8) -0.0947(2) 0.0230(3) Uani 1 1 d . . .
C9 C -0.09202(12) 0.51271(11) -0.2735(3) 0.0495(5) Uani 1 1 d . . .
H9A H -0.0957 0.4798 -0.3886 0.074 Uiso 1 1 calc R . .
H9B H -0.0422 0.5242 -0.2482 0.074 Uiso 1 1 calc R . .
H9C H -0.1179 0.5597 -0.2978 0.074 Uiso 1 1 calc R . .
C10 C -0.11798(9) 0.52435(11) 0.0867(3) 0.0396(4) Uani 1 1 d . . .
H10A H -0.1383 0.4987 0.2009 0.059 Uiso 1 1 calc R . .
H10B H -0.1439 0.5714 0.0624 0.059 Uiso 1 1 calc R . .
H10C H -0.0681 0.5359 0.1120 0.059 Uiso 1 1 calc R . .
C11 C -0.20175(8) 0.45423(9) -0.1335(3) 0.0372(4) Uani 1 1 d . . .
H11A H -0.2055 0.4214 -0.2487 0.056 Uiso 1 1 calc R . .
H11B H -0.2278 0.5011 -0.1576 0.056 Uiso 1 1 calc R . .
H11C H -0.2218 0.4285 -0.0192 0.056 Uiso 1 1 calc R . .
C12 C 0.03049(8) 0.31653(8) -0.4298(2) 0.0221(3) Uani 1 1 d . . .
H12A H 0.0710 0.3172 -0.5217 0.027 Uiso 1 1 calc R . .
H12B H 0.0332 0.3623 -0.3469 0.027 Uiso 1 1 calc R . .
C13 C -0.03790(8) 0.31681(8) 0.4562(2) 0.0210(3) Uani 1 1 d . . .
H13A H -0.0783 0.3185 0.5483 0.025 Uiso 1 1 calc R . .
H13B H -0.0400 0.3624 0.3725 0.025 Uiso 1 1 calc R . .

loop_
_atom_site_aniso_label
_atom_site_aniso_U_11
_atom_site_aniso_U_22
_atom_site_aniso_U_33
_atom_site_aniso_U_23
_atom_site_aniso_U_13
_atom_site_aniso_U_12
Ga1 0.01417(16) 0.01484(17) 0.02115(17) 0.000 -0.00274(7) 0.000
O1 0.0232(7) 0.0226(7) 0.0162(6) 0.000 -0.0008(5) 0.000
O2 0.0217(7) 0.0179(6) 0.0158(6) 0.000 -0.0003(5) 0.000
C1 0.0206(10) 0.0193(9) 0.0181(9) 0.000 -0.0003(8) 0.000
C2 0.0187(9) 0.0174(9) 0.0221(10) 0.000 0.0013(8) 0.000
C3 0.0191(7) 0.0205(8) 0.0186(6) 0.0000(5) -0.0004(5) -0.0016(6)
C4 0.0192(6) 0.0220(7) 0.0189(6) 0.0003(6) -0.0002(6) -0.0013(6)
C5 0.0151(9) 0.0206(9) 0.0332(11) 0.000 -0.0029(8) 0.000
C6 0.0236(7) 0.0365(9) 0.0638(12) 0.0129(9) -0.0074(8) -0.0087(7)
C7 0.0237(12) 0.0568(16) 0.0363(13) 0.000 -0.0094(10) 0.000
C8 0.0226(7) 0.0166(7) 0.0298(8) 0.0013(6) -0.0020(6) 0.0025(6)
C9 0.0521(12) 0.0371(9) 0.0593(12) 0.0260(9) 0.0162(10) 0.0155(9)
C10 0.0342(9) 0.0293(9) 0.0554(11) -0.0171(9) -0.0115(9) 0.0104(8)
C11 0.0272(8) 0.0256(7) 0.0588(11) 0.0023(7) -0.0142(8) 0.0032(6)
C12 0.0263(8) 0.0213(7) 0.0188(7) -0.0003(6) 0.0003(7) -0.0053(6)
C13 0.0268(8) 0.0172(7) 0.0192(6) -0.0011(6) 0.0008(6) 0.0027(6)

loop_
_atom_type_symbol
_atom_type_description
_atom_type_scat_dispersion_real
_atom_type_scat_dispersion_imag
_atom_type_scat_source
C C 0.0033 0.0016 'International Tables Vol C Tables 4.2.6.8 and 6.1.1.4'
H H 0.0000 0.0000 'International Tables Vol C Tables 4.2.6.8 and 6.1.1.4'
O O 0.0106 0.0060 'International Tables Vol C Tables 4.2.6.8 and 6.1.1.4'
Ga Ga 0.2307 1.6083 'International Tables Vol C Tables 4.2.6.8 and 6.1.1.4'

loop_
_geom_angle_atom_site_label_1
_geom_angle_atom_site_label_2
_geom_angle_atom_site_label_3
_geom_angle
_geom_angle_site_symmetry_1
_geom_angle_site_symmetry_3
_geom_angle_publ_flag
C3 Ga1 C3 118.78(8) 7_565 . ?
C3 Ga1 C1 120.60(4) 7_565 . ?
C3 Ga1 C1 120.60(4) . . ?
C3 Ga1 O1 90.81(4) 7_565 . ?
C3 Ga1 O1 90.81(4) . . ?
C1 Ga1 O1 89.32(7) . . ?
C3 Ga1 O2 88.52(4) 7_565 . ?
C3 Ga1 O2 88.52(4) . . ?
C1 Ga1 O2 92.00(6) . . ?
O1 Ga1 O2 178.68(4) . . ?
C12 O1 C12 109.38(14) 7_565 . ?
C12 O1 Ga1 122.25(7) 7_565 . ?
C12 O1 Ga1 122.25(7) . . ?
C13 O2 C13 109.62(14) . 7_565 ?
C13 O2 Ga1 121.16(7) . . ?
C13 O2 Ga1 121.16(7) 7_565 . ?
C2 C1 Ga1 178.54(17) . . ?
C1 C2 C5 179.2(2) . . ?
C4 C3 Ga1 177.98(12) . . ?
C3 C4 C8 179.68(15) . . ?
C2 C5 C6 109.19(12) . 7_565 ?
C2 C5 C6 109.19(12) . . ?
C6 C5 C6 109.13(19) 7_565 . ?
C2 C5 C7 109.86(18) . . ?
C6 C5 C7 109.72(13) 7_565 . ?
C6 C5 C7 109.72(13) . . ?
C4 C8 C11 109.36(12) . . ?
C4 C8 C9 109.67(13) . . ?
C11 C8 C9 109.73(15) . . ?
C4 C8 C10 109.15(14) . . ?
C11 C8 C10 109.43(13) . . ?
C9 C8 C10 109.49(16) . . ?
O1 C12 C13 109.94(11) . 1_554 ?
O2 C13 C12 110.62(11) . 1_556 ?

loop_
_geom_bond_atom_site_label_1
_geom_bond_atom_site_label_2
_geom_bond_distance
_geom_bond_site_symmetry_2
_geom_bond_publ_flag
Ga1 C3 1.9322(14) 7_565 ?
Ga1 C3 1.9322(14) . ?
Ga1 C1 1.9334(19) . ?
Ga1 O1 2.3097(13) . ?
Ga1 O2 2.3122(13) . ?
O1 C12 1.4441(16) 7_565 ?
O1 C12 1.4441(16) . ?
O2 C13 1.4481(15) . ?
O2 C13 1.4481(15) 7_565 ?
C1 C2 1.206(3) . ?
C2 C5 1.485(3) . ?
C3 C4 1.210(2) . ?
C4 C8 1.474(2) . ?
C5 C6 1.5267(19) 7_565 ?
C5 C6 1.5267(19) . ?
C5 C7 1.532(3) . ?
C8 C11 1.533(2) . ?
C8 C9 1.534(2) . ?
C8 C10 1.545(3) . ?
C12 C13 1.509(2) 1_554 ?
C13 C12 1.509(2) 1_556 ?
